data_4305822
loop_
_publ_author_name
'Aaron K. Justice'
'Luca De Gioia'
'Mark J. Nilges'
'Thomas B. Rauchfuss'
'Scott R. Wilson'
'Giuseppe Zampella'

_publ_contact_author
; 
Scott R. Wilson 
University of Illinois 
School of Chemical Sciences, Box 59-1 
505 South Mathews Avenue 
Urbana, Illinois  61801 
USA 
;
_publ_contact_author_email srwilson@uiuc.edu
_publ_contact_author_fax '1  217 244 8068'
_publ_contact_author_phone '1  217 244 1708'
_publ_section_title
;
Redox and Structural Properties of Mixed-Valence Models for the Active Site
of the [FeFe]-Hydrogenase: Progress and Challenges
;
_journal_name_full 'Inorganic Chemistry'
_journal_page_first 7405
_journal_page_last 7414
_journal_paper_doi 10.1021/ic8007552
_journal_volume 47
_journal_year 2008
_chemical_formula_moiety 'C41 H49 Fe2 O3 P3 S2'
_chemical_formula_sum 'C41 H49 Fe2 O3 P3 S2'
_chemical_formula_weight 858.53
_chemical_name_systematic
; 
? 
;
_space_group_IT_number 14
_symmetry_cell_setting monoclinic
_symmetry_space_group_name_Hall '-P 2yn'
_symmetry_space_group_name_H-M 'P 1 21/n 1'
_atom_sites_solution_hydrogens geom
_atom_sites_solution_primary direct
_atom_sites_solution_secondary difmap
_audit_creation_method SHELXL-97
_audit_update_record
; 
2008-03-10   text and data added, akj 
;
_cell_angle_alpha 90.00
_cell_angle_beta 97.1500(10)
_cell_angle_gamma 90.00
_cell_formula_units_Z 4
_cell_length_a 10.8458(2)
_cell_length_b 21.8013(5)
_cell_length_c 17.0775(3)
_cell_measurement_reflns_used 5900
_cell_measurement_temperature 193(2)
_cell_measurement_theta_max 27.80
_cell_measurement_theta_min 2.54
_cell_volume 4006.62(14)
_computing_cell_refinement 'SAINT V7.23A (Bruker, 2005)'
_computing_data_collection 'APEX2 V2.0-1 (Bruker, 2004)'
_computing_data_reduction
; 
SAINT V7.23A, XPREP V2005/2, SADABS V2007/4, TWINABS V2007/5 
(Bruker, 2005 & 2007) 
;
_computing_molecular_graphics 'SHELXTL V6.12 (Bruker, 2005)'
_computing_publication_material 'XCIF V6.12 (Bruker, 2005)'
_computing_structure_refinement 'SHELXTL V6.12 (Bruker, 2005)'
_computing_structure_solution 'SHELXTL V6.12 (Bruker, 2005)'
_diffrn_ambient_temperature 193(2)
_diffrn_measured_fraction_theta_full 0.980
_diffrn_measured_fraction_theta_max 0.980
_diffrn_measurement_device 'Bruker Kappa/ApexII CCD'
_diffrn_measurement_method 'profile data from \f and \w scans'
_diffrn_radiation_monochromator graphite
_diffrn_radiation_source 'fine-focus sealed tube'
_diffrn_radiation_type MoK\a
_diffrn_radiation_wavelength 0.71073
_diffrn_radiation_wavelength_id ga24zas
_diffrn_reflns_av_R_equivalents 0.0479
_diffrn_reflns_av_sigmaI/netI 0.0363
_diffrn_reflns_limit_h_max 14
_diffrn_reflns_limit_h_min -14
_diffrn_reflns_limit_k_max 28
_diffrn_reflns_limit_k_min -28
_diffrn_reflns_limit_l_max 22
_diffrn_reflns_limit_l_min -22
_diffrn_reflns_number 45047
_diffrn_reflns_theta_full 27.50
_diffrn_reflns_theta_max 27.50
_diffrn_reflns_theta_min 1.52
_exptl_absorpt_coefficient_mu 0.986
_exptl_absorpt_correction_T_max 0.9375
_exptl_absorpt_correction_T_min 0.8151
_exptl_absorpt_correction_type integration
_exptl_absorpt_process_details 'SHELXTL/XPREP V2005/2 (Bruker, 2005)'
_exptl_crystal_colour red
_exptl_crystal_density_diffrn 1.423
_exptl_crystal_density_method 'not measured'
_exptl_crystal_description tabular
_exptl_crystal_F_000 1792
_exptl_crystal_id ga24zas
_exptl_crystal_preparation
; 
The data crystal was mounted using oil (Parantone-N, Exxon) to a 
0.3 mm cryo-loop (Hampton Research) with the (1 1 -5) scattering 
planes roughly normal to the spindle axis. 
;
_exptl_crystal_size_max 0.46
_exptl_crystal_size_mid 0.22
_exptl_crystal_size_min 0.10
_refine_diff_density_max 0.431
_refine_diff_density_min -0.253
_refine_diff_density_rms 0.060
_refine_ls_extinction_method none
_refine_ls_goodness_of_fit_ref 1.115
_refine_ls_hydrogen_treatment noref
_refine_ls_matrix_type full
_refine_ls_number_parameters 466
_refine_ls_number_reflns 9012
_refine_ls_number_restraints 0
_refine_ls_restrained_S_all 1.115
_refine_ls_R_factor_all 0.0427
_refine_ls_R_factor_gt 0.0302
_refine_ls_shift/su_max 0.003
_refine_ls_shift/su_mean 0.000
_refine_ls_structure_factor_coef Fsqd
_refine_ls_weighting_details 'calc w=1/[\s^2^(Fo^2^)+(0.0341P)^2^+1.5316P] where P=(Fo^2^+2Fc^2^)/3'
_refine_ls_weighting_scheme calc
_refine_ls_wR_factor_gt 0.0696
_refine_ls_wR_factor_ref 0.0756
_reflns_number_gt 7347
_reflns_number_total 9012
_reflns_threshold_expression >2sigma(I)
_cod_data_source_file ic8007552-file002_3.cif
_cod_data_source_block ga24zas
_cod_depositor_comments
;
The following automatic conversions were performed:
'_symmetry_cell_setting' value 'Monoclinic' changed to 'monoclinic'
according to '/home/saulius/struct/CIF-dictionaries/cif_core.dic'
dictionary named 'cif_core.dic' version 2.4.1 from 2010-06-29.

Automatic conversion script
Id: cif_fix_enum 1527 2010-12-29 10:47:43Z saulius 
;
_cod_original_sg_symbol_Hall '-P 2yn '
_cod_original_sg_symbol_H-M 'P 21/n '
_cod_database_code 4305822

loop_
_symmetry_equiv_pos_as_xyz
'x, y, z'
'-x+1/2, y+1/2, -z+1/2'
'-x, -y, -z'
'x-1/2, -y-1/2, z-1/2'

loop_
_atom_site_label
_atom_site_type_symbol
_atom_site_fract_x
_atom_site_fract_y
_atom_site_fract_z
_atom_site_U_iso_or_equiv
_atom_site_adp_type
_atom_site_occupancy
_atom_site_symmetry_multiplicity
_atom_site_calc_flag
_atom_site_refinement_flags
_atom_site_disorder_assembly
_atom_site_disorder_group
C1 C 0.39058(19) 0.28518(9) 1.14848(13) 0.0224(4) Uani 1 1 d . . .
C2 C 0.3264(2) 0.15335(10) 1.09463(13) 0.0262(5) Uani 1 1 d . . .
C3 C 0.4185(2) 0.15489(10) 0.96770(14) 0.0296(5) Uani 1 1 d . . .
C4 C 0.0419(2) 0.29323(11) 0.99156(14) 0.0324(5) Uani 1 1 d . . .
H4A H -0.0405 0.2832 1.0074 0.039 Uiso 1 1 calc R . .
H4B H 0.0547 0.3379 0.9989 0.039 Uiso 1 1 calc R . .
C5 C 0.0395(2) 0.27896(12) 0.90598(15) 0.0357(5) Uani 1 1 d . . .
H5A H -0.0318 0.3007 0.8765 0.043 Uiso 1 1 calc R . .
H5B H 0.0248 0.2344 0.8983 0.043 Uiso 1 1 calc R . .
C6 C 0.1552(2) 0.29594(11) 0.87089(14) 0.0302(5) Uani 1 1 d . . .
H6A H 0.1605 0.3413 0.8700 0.036 Uiso 1 1 calc R . .
H6B H 0.1447 0.2819 0.8153 0.036 Uiso 1 1 calc R . .
C7 C 0.5715(2) 0.39475(10) 1.06447(13) 0.0257(5) Uani 1 1 d . . .
H7 H 0.6528 0.4116 1.0716 0.031 Uiso 1 1 calc R . .
C8 C 0.47356(19) 0.42882(10) 1.07449(12) 0.0242(4) Uani 1 1 d . . .
H8 H 0.4829 0.4705 1.0902 0.029 Uiso 1 1 calc R . .
C9 C 0.0851(2) 0.11706(10) 0.84485(13) 0.0281(5) Uani 1 1 d . . .
H9 H 0.0243 0.1516 0.8449 0.034 Uiso 1 1 calc R . .
C10 C 0.1773(2) 0.13783(11) 0.78917(14) 0.0347(5) Uani 1 1 d . . .
H10A H 0.2299 0.1031 0.7780 0.052 Uiso 1 1 calc R . .
H10B H 0.2294 0.1709 0.8141 0.052 Uiso 1 1 calc R . .
H10C H 0.1316 0.1527 0.7397 0.052 Uiso 1 1 calc R . .
C11 C 0.0077(2) 0.06203(12) 0.81125(15) 0.0405(6) Uani 1 1 d . . .
H11A H -0.0366 0.0728 0.7595 0.061 Uiso 1 1 calc R . .
H11B H -0.0526 0.0510 0.8472 0.061 Uiso 1 1 calc R . .
H11C H 0.0627 0.0271 0.8056 0.061 Uiso 1 1 calc R . .
C12 C 0.0162(2) 0.09454(10) 1.00149(13) 0.0272(5) Uani 1 1 d . . .
H12 H -0.0111 0.0516 0.9878 0.033 Uiso 1 1 calc R . .
C13 C 0.0446(2) 0.09722(12) 1.09153(14) 0.0374(6) Uani 1 1 d . . .
H13A H 0.0673 0.1392 1.1079 0.056 Uiso 1 1 calc R . .
H13B H 0.1137 0.0695 1.1090 0.056 Uiso 1 1 calc R . .
H13C H -0.0291 0.0846 1.1153 0.056 Uiso 1 1 calc R . .
C14 C -0.0955(2) 0.13618(12) 0.97619(17) 0.0408(6) Uani 1 1 d . . .
H14A H -0.1649 0.1244 1.0047 0.061 Uiso 1 1 calc R . .
H14B H -0.1203 0.1319 0.9193 0.061 Uiso 1 1 calc R . .
H14C H -0.0726 0.1789 0.9884 0.061 Uiso 1 1 calc R . .
C15 C 0.2251(2) 0.03036(10) 0.95235(13) 0.0269(5) Uani 1 1 d . . .
H15 H 0.1536 0.0013 0.9421 0.032 Uiso 1 1 calc R . .
C16 C 0.2951(3) 0.01247(12) 1.03212(15) 0.0427(6) Uani 1 1 d . . .
H16A H 0.3191 -0.0308 1.0310 0.064 Uiso 1 1 calc R . .
H16B H 0.2415 0.0189 1.0735 0.064 Uiso 1 1 calc R . .
H16C H 0.3698 0.0379 1.0430 0.064 Uiso 1 1 calc R . .
C17 C 0.3101(3) 0.01745(12) 0.88905(16) 0.0420(6) Uani 1 1 d . . .
H17A H 0.3797 0.0464 0.8949 0.063 Uiso 1 1 calc R . .
H17B H 0.2629 0.0222 0.8366 0.063 Uiso 1 1 calc R . .
H17C H 0.3422 -0.0245 0.8951 0.063 Uiso 1 1 calc R . .
C18 C 0.66826(19) 0.27364(11) 1.10032(12) 0.0262(5) Uani 1 1 d . . .
C19 C 0.6443(2) 0.21575(11) 1.12801(14) 0.0324(5) Uani 1 1 d . . .
H19 H 0.5646 0.1979 1.1143 0.039 Uiso 1 1 calc R . .
C20 C 0.7354(3) 0.18325(13) 1.17581(16) 0.0431(6) Uani 1 1 d . . .
H20 H 0.7182 0.1432 1.1936 0.052 Uiso 1 1 calc R . .
C21 C 0.8502(3) 0.20918(15) 1.19719(16) 0.0483(7) Uani 1 1 d . . .
H21 H 0.9118 0.1876 1.2309 0.058 Uiso 1 1 calc R . .
C22 C 0.8754(2) 0.26679(15) 1.16943(16) 0.0460(7) Uani 1 1 d . . .
H22 H 0.9549 0.2846 1.1839 0.055 Uiso 1 1 calc R . .
C23 C 0.7865(2) 0.29872(12) 1.12095(15) 0.0357(6) Uani 1 1 d . . .
H23 H 0.8057 0.3379 1.1015 0.043 Uiso 1 1 calc R . .
C24 C 0.60981(19) 0.31109(10) 0.94221(12) 0.0239(4) Uani 1 1 d . . .
C25 C 0.6599(2) 0.25660(11) 0.91775(13) 0.0288(5) Uani 1 1 d . . .
H25 H 0.6677 0.2223 0.9523 0.035 Uiso 1 1 calc R . .
C26 C 0.6985(2) 0.25187(12) 0.84352(14) 0.0358(6) Uani 1 1 d . . .
H26 H 0.7330 0.2145 0.8277 0.043 Uiso 1 1 calc R . .
C27 C 0.6870(2) 0.30117(13) 0.79266(15) 0.0385(6) Uani 1 1 d . . .
H27 H 0.7122 0.2975 0.7415 0.046 Uiso 1 1 calc R . .
C28 C 0.6390(2) 0.35581(12) 0.81603(15) 0.0381(6) Uani 1 1 d . . .
H28 H 0.6312 0.3898 0.7810 0.046 Uiso 1 1 calc R . .
C29 C 0.6020(2) 0.36123(11) 0.89088(14) 0.0322(5) Uani 1 1 d . . .
H29 H 0.5712 0.3993 0.9072 0.039 Uiso 1 1 calc R . .
C30 C 0.25385(19) 0.44039(9) 0.97258(12) 0.0235(4) Uani 1 1 d . . .
C31 C 0.1563(2) 0.48177(12) 0.97257(15) 0.0355(6) Uani 1 1 d . . .
H31 H 0.1184 0.4875 1.0193 0.043 Uiso 1 1 calc R . .
C32 C 0.1135(2) 0.51484(14) 0.90489(16) 0.0443(7) Uani 1 1 d . . .
H32 H 0.0469 0.5430 0.9057 0.053 Uiso 1 1 calc R . .
C33 C 0.1674(2) 0.50680(13) 0.83686(15) 0.0409(6) Uani 1 1 d . . .
H33 H 0.1383 0.5296 0.7908 0.049 Uiso 1 1 calc R . .
C34 C 0.2633(2) 0.46585(12) 0.83546(14) 0.0368(6) Uani 1 1 d . . .
H34 H 0.3007 0.4604 0.7885 0.044 Uiso 1 1 calc R . .
C35 C 0.3053(2) 0.43256(11) 0.90245(13) 0.0307(5) Uani 1 1 d . . .
H35 H 0.3706 0.4038 0.9006 0.037 Uiso 1 1 calc R . .
C36 C 0.24183(19) 0.42325(10) 1.13907(12) 0.0225(4) Uani 1 1 d . . .
C37 C 0.1778(2) 0.38334(10) 1.18301(13) 0.0289(5) Uani 1 1 d . . .
H37 H 0.1730 0.3410 1.1696 0.035 Uiso 1 1 calc R . .
C38 C 0.1207(2) 0.40467(12) 1.24652(14) 0.0341(5) Uani 1 1 d . . .
H38 H 0.0772 0.3769 1.2761 0.041 Uiso 1 1 calc R . .
C39 C 0.1273(2) 0.46577(13) 1.26637(14) 0.0372(6) Uani 1 1 d . . .
H39 H 0.0890 0.4802 1.3099 0.045 Uiso 1 1 calc R . .
C40 C 0.1895(2) 0.50614(12) 1.22299(15) 0.0372(6) Uani 1 1 d . . .
H40 H 0.1929 0.5485 1.2363 0.045 Uiso 1 1 calc R . .
C41 C 0.2472(2) 0.48516(11) 1.16004(14) 0.0306(5) Uani 1 1 d . . .
H41 H 0.2908 0.5132 1.1309 0.037 Uiso 1 1 calc R . .
O1 O 0.41692(15) 0.27927(8) 1.21605(9) 0.0346(4) Uani 1 1 d . . .
O2 O 0.35971(17) 0.13338(8) 1.15638(10) 0.0383(4) Uani 1 1 d . . .
O3 O 0.50854(17) 0.13493(9) 0.94815(13) 0.0522(5) Uani 1 1 d . . .
P1 P 0.31969(5) 0.39315(2) 1.05724(3) 0.01946(11) Uani 1 1 d . . .
P2 P 0.54589(5) 0.31420(2) 1.03654(3) 0.02059(11) Uani 1 1 d . . .
P3 P 0.15644(5) 0.10976(2) 0.94962(3) 0.02030(11) Uani 1 1 d . . .
S1 S 0.16085(5) 0.25310(2) 1.05818(3) 0.02177(11) Uani 1 1 d . . .
S2 S 0.30454(5) 0.26678(2) 0.91794(3) 0.02132(11) Uani 1 1 d . . .
Fe1 Fe 0.28509(3) 0.185902(13) 1.000835(17) 0.01881(7) Uani 1 1 d . . .
Fe2 Fe 0.34857(3) 0.294316(13) 1.046827(16) 0.01747(7) Uani 1 1 d . . .

loop_
_atom_site_aniso_label
_atom_site_aniso_U_11
_atom_site_aniso_U_22
_atom_site_aniso_U_33
_atom_site_aniso_U_23
_atom_site_aniso_U_13
_atom_site_aniso_U_12
C1 0.0207(10) 0.0214(10) 0.0259(12) -0.0011(8) 0.0055(8) -0.0043(8)
C2 0.0301(12) 0.0217(11) 0.0269(13) -0.0045(9) 0.0043(9) -0.0038(9)
C3 0.0304(12) 0.0226(11) 0.0362(13) -0.0022(9) 0.0059(10) -0.0034(9)
C4 0.0240(11) 0.0320(12) 0.0401(14) 0.0014(10) -0.0003(10) 0.0032(9)
C5 0.0297(12) 0.0332(13) 0.0425(15) 0.0033(10) -0.0025(10) 0.0007(10)
C6 0.0314(12) 0.0298(12) 0.0271(12) 0.0026(9) -0.0056(9) -0.0039(9)
C7 0.0236(11) 0.0274(11) 0.0261(12) -0.0051(8) 0.0031(9) -0.0085(9)
C8 0.0279(11) 0.0219(10) 0.0224(11) -0.0034(8) 0.0023(9) -0.0074(9)
C9 0.0312(12) 0.0282(12) 0.0231(12) -0.0002(9) -0.0031(9) -0.0024(9)
C10 0.0469(15) 0.0368(13) 0.0200(12) 0.0007(9) 0.0034(10) -0.0058(11)
C11 0.0447(15) 0.0417(15) 0.0315(14) -0.0038(11) -0.0090(11) -0.0129(12)
C12 0.0276(11) 0.0238(11) 0.0314(12) -0.0001(9) 0.0090(9) -0.0093(9)
C13 0.0414(14) 0.0398(14) 0.0342(14) 0.0006(10) 0.0167(11) -0.0082(11)
C14 0.0269(12) 0.0412(15) 0.0564(17) 0.0062(12) 0.0131(12) -0.0009(11)
C15 0.0313(12) 0.0208(10) 0.0280(12) -0.0024(8) 0.0018(9) -0.0026(9)
C16 0.0577(17) 0.0324(14) 0.0360(15) 0.0023(11) -0.0024(12) 0.0116(12)
C17 0.0492(16) 0.0373(14) 0.0412(15) -0.0083(11) 0.0119(12) 0.0082(12)
C18 0.0212(10) 0.0378(12) 0.0199(11) -0.0057(9) 0.0042(8) 0.0018(9)
C19 0.0270(12) 0.0394(14) 0.0301(13) 0.0013(10) 0.0012(9) 0.0026(10)
C20 0.0409(15) 0.0519(16) 0.0368(15) 0.0097(12) 0.0056(12) 0.0133(13)
C21 0.0340(14) 0.078(2) 0.0320(15) 0.0034(13) -0.0001(11) 0.0233(14)
C22 0.0202(12) 0.076(2) 0.0406(16) -0.0133(14) 0.0002(10) 0.0007(12)
C23 0.0233(11) 0.0480(15) 0.0369(14) -0.0076(11) 0.0073(10) -0.0011(10)
C24 0.0204(10) 0.0310(12) 0.0210(11) -0.0037(8) 0.0057(8) -0.0064(9)
C25 0.0284(11) 0.0319(12) 0.0267(12) -0.0025(9) 0.0059(9) -0.0030(9)
C26 0.0345(13) 0.0416(14) 0.0329(14) -0.0111(11) 0.0103(10) 0.0003(11)
C27 0.0369(14) 0.0558(17) 0.0249(13) -0.0050(11) 0.0118(10) -0.0084(12)
C28 0.0428(14) 0.0433(15) 0.0298(13) 0.0061(10) 0.0107(11) -0.0108(12)
C29 0.0357(13) 0.0312(12) 0.0313(13) -0.0005(9) 0.0108(10) -0.0059(10)
C30 0.0244(10) 0.0226(10) 0.0227(11) 0.0029(8) -0.0006(8) -0.0076(8)
C31 0.0253(12) 0.0473(15) 0.0344(14) 0.0114(11) 0.0061(10) 0.0031(10)
C32 0.0264(13) 0.0601(18) 0.0461(17) 0.0215(13) 0.0032(11) 0.0080(12)
C33 0.0318(13) 0.0562(17) 0.0326(14) 0.0212(12) -0.0042(11) -0.0084(12)
C34 0.0454(15) 0.0406(14) 0.0245(13) 0.0060(10) 0.0050(11) -0.0092(12)
C35 0.0377(13) 0.0279(12) 0.0266(12) 0.0021(9) 0.0041(10) -0.0012(10)
C36 0.0225(10) 0.0250(11) 0.0194(11) -0.0026(8) 0.0009(8) 0.0016(8)
C37 0.0330(12) 0.0286(12) 0.0258(12) 0.0003(9) 0.0071(9) 0.0028(9)
C38 0.0349(13) 0.0428(14) 0.0262(13) 0.0027(10) 0.0098(10) 0.0033(11)
C39 0.0291(12) 0.0554(16) 0.0270(13) -0.0146(11) 0.0033(10) 0.0068(11)
C40 0.0319(13) 0.0354(13) 0.0442(15) -0.0189(11) 0.0040(11) 0.0009(10)
C41 0.0281(12) 0.0293(12) 0.0348(13) -0.0052(9) 0.0048(10) -0.0017(9)
O1 0.0379(9) 0.0464(10) 0.0191(9) 0.0022(7) 0.0018(7) -0.0039(8)
O2 0.0515(11) 0.0359(10) 0.0254(9) 0.0059(7) -0.0035(8) -0.0024(8)
O3 0.0364(10) 0.0402(11) 0.0850(16) -0.0094(10) 0.0269(10) 0.0019(9)
P1 0.0213(3) 0.0192(3) 0.0181(3) -0.00085(19) 0.0031(2) -0.0031(2)
P2 0.0198(3) 0.0231(3) 0.0194(3) -0.0027(2) 0.0045(2) -0.0035(2)
P3 0.0229(3) 0.0196(3) 0.0183(3) -0.00052(19) 0.0024(2) -0.0037(2)
S1 0.0201(2) 0.0222(2) 0.0237(3) -0.00099(19) 0.0056(2) -0.00351(19)
S2 0.0245(3) 0.0226(3) 0.0170(3) -0.00053(18) 0.00297(19) -0.0048(2)
Fe1 0.02042(15) 0.01802(15) 0.01809(16) -0.00085(11) 0.00276(11) -0.00298(11)
Fe2 0.01860(14) 0.01842(14) 0.01567(15) -0.00120(10) 0.00322(11) -0.00356(11)

loop_
_atom_type_symbol
_atom_type_description
_atom_type_scat_dispersion_real
_atom_type_scat_dispersion_imag
_atom_type_scat_source
C C 0.0033 0.0016 'International Tables Vol C Tables 4.2.6.8 and 6.1.1.4'
H H 0.0000 0.0000 'International Tables Vol C Tables 4.2.6.8 and 6.1.1.4'
O O 0.0106 0.0060 'International Tables Vol C Tables 4.2.6.8 and 6.1.1.4'
P P 0.1023 0.0942 'International Tables Vol C Tables 4.2.6.8 and 6.1.1.4'
S S 0.1246 0.1234 'International Tables Vol C Tables 4.2.6.8 and 6.1.1.4'
Fe Fe 0.3463 0.8444 'International Tables Vol C Tables 4.2.6.8 and 6.1.1.4'

loop_
_exptl_crystal_face_index_h
_exptl_crystal_face_index_k
_exptl_crystal_face_index_l
_exptl_crystal_face_perp_dist
0.00 1.00 0.00 0.0700
0.00 -1.00 0.00 0.1100
0.00 0.00 1.00 0.1700
0.00 0.00 -1.00 0.1000
1.00 0.00 1.00 0.0500
-1.00 0.00 -1.00 0.0200
0.00 1.00 -1.00 0.0800
0.00 -1.00 -1.00 0.0900

loop_
_geom_angle_atom_site_label_1
_geom_angle_atom_site_label_2
_geom_angle_atom_site_label_3
_geom_angle
_geom_angle_site_symmetry_1
_geom_angle_site_symmetry_3
_geom_angle_publ_flag
O1 C1 Fe2 179.1(2) . . ?
O2 C2 Fe1 176.3(2) . . ?
O3 C3 Fe1 177.8(2) . . ?
C5 C4 S1 115.74(17) . . ?
C5 C4 H4A 108.3 . . ?
S1 C4 H4A 108.3 . . ?
C5 C4 H4B 108.3 . . ?
S1 C4 H4B 108.3 . . ?
H4A C4 H4B 107.4 . . ?
C4 C5 C6 115.2(2) . . ?
C4 C5 H5A 108.5 . . ?
C6 C5 H5A 108.5 . . ?
C4 C5 H5B 108.5 . . ?
C6 C5 H5B 108.5 . . ?
H5A C5 H5B 107.5 . . ?
C5 C6 S2 118.48(17) . . ?
C5 C6 H6A 107.7 . . ?
S2 C6 H6A 107.7 . . ?
C5 C6 H6B 107.7 . . ?
S2 C6 H6B 107.7 . . ?
H6A C6 H6B 107.1 . . ?
C8 C7 P2 118.25(16) . . ?
C8 C7 H7 120.9 . . ?
P2 C7 H7 120.9 . . ?
C7 C8 P1 118.06(16) . . ?
C7 C8 H8 121.0 . . ?
P1 C8 H8 121.0 . . ?
C10 C9 C11 111.60(19) . . ?
C10 C9 P3 113.28(16) . . ?
C11 C9 P3 115.75(16) . . ?
C10 C9 H9 105.0 . . ?
C11 C9 H9 105.0 . . ?
P3 C9 H9 105.0 . . ?
C9 C10 H10A 109.5 . . ?
C9 C10 H10B 109.5 . . ?
H10A C10 H10B 109.5 . . ?
C9 C10 H10C 109.5 . . ?
H10A C10 H10C 109.5 . . ?
H10B C10 H10C 109.5 . . ?
C9 C11 H11A 109.5 . . ?
C9 C11 H11B 109.5 . . ?
H11A C11 H11B 109.5 . . ?
C9 C11 H11C 109.5 . . ?
H11A C11 H11C 109.5 . . ?
H11B C11 H11C 109.5 . . ?
C13 C12 C14 108.28(19) . . ?
C13 C12 P3 113.11(16) . . ?
C14 C12 P3 114.80(15) . . ?
C13 C12 H12 106.7 . . ?
C14 C12 H12 106.7 . . ?
P3 C12 H12 106.7 . . ?
C12 C13 H13A 109.5 . . ?
C12 C13 H13B 109.5 . . ?
H13A C13 H13B 109.5 . . ?
C12 C13 H13C 109.5 . . ?
H13A C13 H13C 109.5 . . ?
H13B C13 H13C 109.5 . . ?
C12 C14 H14A 109.5 . . ?
C12 C14 H14B 109.5 . . ?
H14A C14 H14B 109.5 . . ?
C12 C14 H14C 109.5 . . ?
H14A C14 H14C 109.5 . . ?
H14B C14 H14C 109.5 . . ?
C16 C15 C17 107.8(2) . . ?
C16 C15 P3 114.12(16) . . ?
C17 C15 P3 114.99(16) . . ?
C16 C15 H15 106.4 . . ?
C17 C15 H15 106.4 . . ?
P3 C15 H15 106.4 . . ?
C15 C16 H16A 109.5 . . ?
C15 C16 H16B 109.5 . . ?
H16A C16 H16B 109.5 . . ?
C15 C16 H16C 109.5 . . ?
H16A C16 H16C 109.5 . . ?
H16B C16 H16C 109.5 . . ?
C15 C17 H17A 109.5 . . ?
C15 C17 H17B 109.5 . . ?
H17A C17 H17B 109.5 . . ?
C15 C17 H17C 109.5 . . ?
H17A C17 H17C 109.5 . . ?
H17B C17 H17C 109.5 . . ?
C19 C18 C23 118.4(2) . . ?
C19 C18 P2 119.30(17) . . ?
C23 C18 P2 122.26(19) . . ?
C18 C19 C20 120.9(2) . . ?
C18 C19 H19 119.5 . . ?
C20 C19 H19 119.5 . . ?
C21 C20 C19 119.9(3) . . ?
C21 C20 H20 120.0 . . ?
C19 C20 H20 120.0 . . ?
C20 C21 C22 119.6(3) . . ?
C20 C21 H21 120.2 . . ?
C22 C21 H21 120.2 . . ?
C23 C22 C21 120.8(2) . . ?
C23 C22 H22 119.6 . . ?
C21 C22 H22 119.6 . . ?
C22 C23 C18 120.3(3) . . ?
C22 C23 H23 119.8 . . ?
C18 C23 H23 119.8 . . ?
C25 C24 C29 118.4(2) . . ?
C25 C24 P2 119.99(17) . . ?
C29 C24 P2 121.51(17) . . ?
C26 C25 C24 120.7(2) . . ?
C26 C25 H25 119.6 . . ?
C24 C25 H25 119.6 . . ?
C27 C26 C25 120.3(2) . . ?
C27 C26 H26 119.9 . . ?
C25 C26 H26 119.9 . . ?
C26 C27 C28 119.9(2) . . ?
C26 C27 H27 120.0 . . ?
C28 C27 H27 120.0 . . ?
C27 C28 C29 120.1(2) . . ?
C27 C28 H28 119.9 . . ?
C29 C28 H28 119.9 . . ?
C28 C29 C24 120.5(2) . . ?
C28 C29 H29 119.7 . . ?
C24 C29 H29 119.7 . . ?
C31 C30 C35 117.8(2) . . ?
C31 C30 P1 125.63(17) . . ?
C35 C30 P1 116.60(17) . . ?
C30 C31 C32 120.8(2) . . ?
C30 C31 H31 119.6 . . ?
C32 C31 H31 119.6 . . ?
C33 C32 C31 120.2(2) . . ?
C33 C32 H32 119.9 . . ?
C31 C32 H32 119.9 . . ?
C34 C33 C32 120.0(2) . . ?
C34 C33 H33 120.0 . . ?
C32 C33 H33 120.0 . . ?
C33 C34 C35 119.9(2) . . ?
C33 C34 H34 120.0 . . ?
C35 C34 H34 120.0 . . ?
C34 C35 C30 121.4(2) . . ?
C34 C35 H35 119.3 . . ?
C30 C35 H35 119.3 . . ?
C37 C36 C41 118.33(19) . . ?
C37 C36 P1 119.57(16) . . ?
C41 C36 P1 122.07(16) . . ?
C36 C37 C38 120.7(2) . . ?
C36 C37 H37 119.6 . . ?
C38 C37 H37 119.6 . . ?
C39 C38 C37 120.1(2) . . ?
C39 C38 H38 120.0 . . ?
C37 C38 H38 120.0 . . ?
C38 C39 C40 120.0(2) . . ?
C38 C39 H39 120.0 . . ?
C40 C39 H39 120.0 . . ?
C39 C40 C41 120.3(2) . . ?
C39 C40 H40 119.9 . . ?
C41 C40 H40 119.9 . . ?
C40 C41 C36 120.6(2) . . ?
C40 C41 H41 119.7 . . ?
C36 C41 H41 119.7 . . ?
C8 P1 C36 102.79(9) . . ?
C8 P1 C30 98.34(9) . . ?
C36 P1 C30 103.09(10) . . ?
C8 P1 Fe2 107.13(7) . . ?
C36 P1 Fe2 119.78(7) . . ?
C30 P1 Fe2 122.10(7) . . ?
C7 P2 C24 101.70(10) . . ?
C7 P2 C18 103.44(10) . . ?
C24 P2 C18 100.32(10) . . ?
C7 P2 Fe2 106.49(7) . . ?
C24 P2 Fe2 122.56(7) . . ?
C18 P2 Fe2 119.58(7) . . ?
C9 P3 C12 101.72(10) . . ?
C9 P3 C15 102.58(10) . . ?
C12 P3 C15 99.57(10) . . ?
C9 P3 Fe1 117.93(7) . . ?
C12 P3 Fe1 116.17(7) . . ?
C15 P3 Fe1 116.12(7) . . ?
C4 S1 Fe2 109.23(8) . . ?
C4 S1 Fe1 116.47(8) . . ?
Fe2 S1 Fe1 68.459(17) . . ?
C6 S2 Fe2 113.64(8) . . ?
C6 S2 Fe1 113.25(8) . . ?
Fe2 S2 Fe1 68.216(17) . . ?
C3 Fe1 C2 90.66(11) . . ?
C3 Fe1 P3 94.92(8) . . ?
C2 Fe1 P3 97.49(7) . . ?
C3 Fe1 S2 87.37(8) . . ?
C2 Fe1 S2 147.39(7) . . ?
P3 Fe1 S2 115.11(2) . . ?
C3 Fe1 S1 159.61(8) . . ?
C2 Fe1 S1 88.01(7) . . ?
P3 Fe1 S1 105.43(2) . . ?
S2 Fe1 S1 82.88(2) . . ?
C3 Fe1 Fe2 104.72(7) . . ?
C2 Fe1 Fe2 93.72(7) . . ?
P3 Fe1 Fe2 157.24(2) . . ?
S2 Fe1 Fe2 55.647(15) . . ?
S1 Fe1 Fe2 55.115(15) . . ?
C1 Fe2 P1 93.07(7) . . ?
C1 Fe2 P2 88.06(7) . . ?
P1 Fe2 P2 87.89(2) . . ?
C1 Fe2 S1 89.76(7) . . ?
P1 Fe2 S1 104.21(2) . . ?
P2 Fe2 S1 167.81(2) . . ?
C1 Fe2 S2 158.01(7) . . ?
P1 Fe2 S2 108.89(2) . . ?
P2 Fe2 S2 93.64(2) . . ?
S1 Fe2 S2 83.97(2) . . ?
C1 Fe2 Fe1 103.08(7) . . ?
P1 Fe2 Fe1 154.06(2) . . ?
P2 Fe2 Fe1 112.508(19) . . ?
S1 Fe2 Fe1 56.426(15) . . ?
S2 Fe2 Fe1 56.137(15) . . ?

loop_
_geom_bond_atom_site_label_1
_geom_bond_atom_site_label_2
_geom_bond_distance
_geom_bond_site_symmetry_2
_geom_bond_publ_flag
C1 O1 1.161(3) . ?
C1 Fe2 1.750(2) . ?
C2 O2 1.157(3) . ?
C2 Fe1 1.758(2) . ?
C3 O3 1.156(3) . ?
C3 Fe1 1.753(2) . ?
C4 C5 1.491(3) . ?
C4 S1 1.833(2) . ?
C4 H4A 0.9900 . ?
C4 H4B 0.9900 . ?
C5 C6 1.503(3) . ?
C5 H5A 0.9900 . ?
C5 H5B 0.9900 . ?
C6 S2 1.830(2) . ?
C6 H6A 0.9900 . ?
C6 H6B 0.9900 . ?
C7 C8 1.324(3) . ?
C7 P2 1.832(2) . ?
C7 H7 0.9500 . ?
C8 P1 1.831(2) . ?
C8 H8 0.9500 . ?
C9 C10 1.532(3) . ?
C9 C11 1.534(3) . ?
C9 P3 1.866(2) . ?
C9 H9 1.0000 . ?
C10 H10A 0.9800 . ?
C10 H10B 0.9800 . ?
C10 H10C 0.9800 . ?
C11 H11A 0.9800 . ?
C11 H11B 0.9800 . ?
C11 H11C 0.9800 . ?
C12 C13 1.531(3) . ?
C12 C14 1.532(3) . ?
C12 P3 1.883(2) . ?
C12 H12 1.0000 . ?
C13 H13A 0.9800 . ?
C13 H13B 0.9800 . ?
C13 H13C 0.9800 . ?
C14 H14A 0.9800 . ?
C14 H14B 0.9800 . ?
C14 H14C 0.9800 . ?
C15 C16 1.526(3) . ?
C15 C17 1.532(3) . ?
C15 P3 1.883(2) . ?
C15 H15 1.0000 . ?
C16 H16A 0.9800 . ?
C16 H16B 0.9800 . ?
C16 H16C 0.9800 . ?
C17 H17A 0.9800 . ?
C17 H17B 0.9800 . ?
C17 H17C 0.9800 . ?
C18 C19 1.384(3) . ?
C18 C23 1.398(3) . ?
C18 P2 1.836(2) . ?
C19 C20 1.395(3) . ?
C19 H19 0.9500 . ?
C20 C21 1.375(4) . ?
C20 H20 0.9500 . ?
C21 C22 1.382(4) . ?
C21 H21 0.9500 . ?
C22 C23 1.379(4) . ?
C22 H22 0.9500 . ?
C23 H23 0.9500 . ?
C24 C25 1.392(3) . ?
C24 C29 1.397(3) . ?
C24 P2 1.833(2) . ?
C25 C26 1.388(3) . ?
C25 H25 0.9500 . ?
C26 C27 1.378(4) . ?
C26 H26 0.9500 . ?
C27 C28 1.379(4) . ?
C27 H27 0.9500 . ?
C28 C29 1.392(3) . ?
C28 H28 0.9500 . ?
C29 H29 0.9500 . ?
C30 C31 1.390(3) . ?
C30 C35 1.393(3) . ?
C30 P1 1.845(2) . ?
C31 C32 1.392(3) . ?
C31 H31 0.9500 . ?
C32 C33 1.375(4) . ?
C32 H32 0.9500 . ?
C33 C34 1.373(4) . ?
C33 H33 0.9500 . ?
C34 C35 1.383(3) . ?
C34 H34 0.9500 . ?
C35 H35 0.9500 . ?
C36 C37 1.390(3) . ?
C36 C41 1.396(3) . ?
C36 P1 1.841(2) . ?
C37 C38 1.394(3) . ?
C37 H37 0.9500 . ?
C38 C39 1.374(4) . ?
C38 H38 0.9500 . ?
C39 C40 1.380(4) . ?
C39 H39 0.9500 . ?
C40 C41 1.387(3) . ?
C40 H40 0.9500 . ?
C41 H41 0.9500 . ?
P1 Fe2 2.1878(6) . ?
P2 Fe2 2.2119(6) . ?
P3 Fe1 2.2723(6) . ?
S1 Fe2 2.2558(5) . ?
S1 Fe1 2.2912(6) . ?
S2 Fe2 2.2741(6) . ?
S2 Fe1 2.2873(6) . ?
Fe1 Fe2 2.5579(4) . ?
